data_1527771
loop_
_publ_author_name
'Mashonkin, V.P.'
'Ilyukhin, V.V.'
'Varfolomeev, M.B.'

_publ_section_title
;
 Structure of the orthorhombic rare-earth perrhenate tetrahydrates Tr (Re
 O4)3 (H2 O)4
;
_journal_name_full
;
Koordinatsionnaya Khimiya (= Coordination Chemistry (USSR))
;
_journal_page_first 1014
_journal_page_last 1019
_journal_volume 3
_journal_year 1977
_chemical_formula_sum 'Dy H8 O16 Re3'
_chemical_name_systematic 'Dy (Re O4)3 (H2 O)4'
_space_group_IT_number 33
_symmetry_space_group_name_Hall 'P 2c -2n'
_symmetry_space_group_name_H-M 'P n a 21'
_cell_angle_alpha 90
_cell_angle_beta 90
_cell_angle_gamma 90
_cell_formula_units_Z 4
_cell_length_a 14.61
_cell_length_b 8.35
_cell_length_c 11.38
_cell_volume 1388.286
_citation_journal_id_ASTM KOKHDC
_cod_data_source_file Mashonkin_KOKHDC_1977_863.cif
_cod_data_source_block H8Dy1O16Re3
_cod_original_formula_sum 'H8 Dy1 O16 Re3'
_cod_database_code 1527771

loop_
_symmetry_equiv_pos_as_xyz
x,y,z
-x,-y,z+1/2
-x+1/2,y+1/2,z+1/2
x+1/2,-y+1/2,z

loop_
_atom_site_label
_atom_site_type_symbol
_atom_site_fract_x
_atom_site_fract_y
_atom_site_fract_z
_atom_site_occupancy
_atom_site_U_iso_or_equiv
Re1 Re+7 0.1721 0.3995 0.0032 1 0.0
O12 O-2 0.416 0.474 0.075 1 0.0
Re2 Re+7 0.3193 0.3988 0.4136 1 0.0
Re3 Re+7 0.4163 0.6929 0.1027 1 0.0
O14 O-2 0.09 0.59 0.655 1 0.0
O8 O-2 0.309 0.339 0.55 1 0.0
O7 O-2 0.242 0.544 0.37 1 0.0
Dy1 Dy+3 0.1663 0.7292 0.2475 1 0.0
O11 O-2 0.111 0.28 0.466 1 0.0
O9 O-2 0.026 0.753 0.151 1 0.0
O6 O-2 0.2 0.726 0.844 1 0.0
O16 O-2 0.075 0.474 0.272 1 0.0
O13 O-2 0.077 0.748 0.421 1 0.0
O1 O-2 0.075 0.489 0.919 1 0.0
O10 O-2 0.168 0.249 0.701 1 0.0
O2 O-2 0.209 0.546 0.109 1 0.0
O4 O-2 0.256 0.377 0.896 1 0.0
O15 O-2 0.38 0.51 0.762 1 0.0
O3 O-2 0.355 0.72 0.58 1 0.0
O5 O-2 0.427 0.471 0.38 1 0.0
